data_7020709
loop_
_publ_author_name
'Reichert, Adelina'
'Bolte, Michael'
'Lerner, Hans-Wolfram'
'Wagner, Matthias'

_publ_section_title
;
 Ferrocenyl(trihydro)borates: building blocks for the synthesis of
 heterooligonuclear metallocene complexes.
;
_journal_issue 3
_journal_name_full 'Dalton transactions (Cambridge, England : 2003)'
_journal_page_first 688
_journal_page_last 694
_journal_paper_doi 10.1039/c2dt31732j
_journal_volume 42
_journal_year 2013
_chemical_formula_moiety 'C30 H34 B2 Cl2 Fe Zr2'
_chemical_formula_sum 'C30 H34 B2 Cl2 Fe Zr2'
_chemical_formula_weight 725.38
_chemical_name_systematic ?
_space_group_IT_number 61
_symmetry_cell_setting orthorhombic
_symmetry_space_group_name_Hall '-P 2ac 2ab'
_symmetry_space_group_name_H-M 'P b c a'
_atom_sites_solution_hydrogens geom
_atom_sites_solution_primary direct
_atom_sites_solution_secondary difmap
_audit_creation_method SHELXL-97
_cell_angle_alpha 90.00
_cell_angle_beta 90.00
_cell_angle_gamma 90.00
_cell_formula_units_Z 8
_cell_length_a 12.0793(4)
_cell_length_b 13.6685(5)
_cell_length_c 35.3514(10)
_cell_measurement_reflns_used 24095
_cell_measurement_temperature 173(2)
_cell_measurement_theta_max 26.3
_cell_measurement_theta_min 2.3
_cell_volume 5836.7(3)
_computing_cell_refinement 'X-Area (Stoe & Cie, 2001)'
_computing_data_collection 'X-Area (Stoe & Cie, 2001)'
_computing_data_reduction 'X-Area (Stoe & Cie, 2001)'
_computing_molecular_graphics 'XP (Sheldrick, 2008)'
_computing_publication_material SHELXL97
_computing_structure_refinement 'SHELXL97 (Sheldrick, 2008) '
_computing_structure_solution 'SHELXS97 (Sheldrick, 2008) '
_diffrn_ambient_temperature 173(2)
_diffrn_measured_fraction_theta_full 0.999
_diffrn_measured_fraction_theta_max 0.999
_diffrn_measurement_device_type 'STOE IPDS II two-circle-diffractometer'
_diffrn_measurement_method \w
_diffrn_radiation_monochromator graphite
_diffrn_radiation_source 'fine-focus sealed tube'
_diffrn_radiation_type MoK\a
_diffrn_radiation_wavelength 0.71073
_diffrn_reflns_av_R_equivalents 0.0752
_diffrn_reflns_av_sigmaI/netI 0.0573
_diffrn_reflns_limit_h_max 14
_diffrn_reflns_limit_h_min -12
_diffrn_reflns_limit_k_max 16
_diffrn_reflns_limit_k_min -13
_diffrn_reflns_limit_l_max 42
_diffrn_reflns_limit_l_min -42
_diffrn_reflns_number 33532
_diffrn_reflns_theta_full 25.00
_diffrn_reflns_theta_max 25.02
_diffrn_reflns_theta_min 2.04
_diffrn_standards_number 0
_exptl_absorpt_coefficient_mu 1.393
_exptl_absorpt_correction_T_max 0.9464
_exptl_absorpt_correction_T_min 0.7585
_exptl_absorpt_correction_type multi-scan
_exptl_absorpt_process_details 'MULABS (Spek, 2003; Blessing, 1995)'
_exptl_crystal_colour orange
_exptl_crystal_density_diffrn 1.651
_exptl_crystal_density_method 'not measured'
_exptl_crystal_description plate
_exptl_crystal_F_000 2912
_exptl_crystal_size_max 0.21
_exptl_crystal_size_mid 0.17
_exptl_crystal_size_min 0.04
_refine_diff_density_max 0.484
_refine_diff_density_min -0.686
_refine_diff_density_rms 0.090
_refine_ls_extinction_method none
_refine_ls_goodness_of_fit_ref 0.944
_refine_ls_hydrogen_treatment mixed
_refine_ls_matrix_type full
_refine_ls_number_parameters 358
_refine_ls_number_reflns 5158
_refine_ls_number_restraints 0
_refine_ls_restrained_S_all 0.944
_refine_ls_R_factor_all 0.0501
_refine_ls_R_factor_gt 0.0362
_refine_ls_shift/su_max 0.002
_refine_ls_shift/su_mean 0.000
_refine_ls_structure_factor_coef Fsqd
_refine_ls_weighting_details 'calc w=1/[\s^2^(Fo^2^)+(0.0505P)^2^+0.0000P] where P=(Fo^2^+2Fc^2^)/3'
_refine_ls_weighting_scheme calc
_refine_ls_wR_factor_gt 0.0805
_refine_ls_wR_factor_ref 0.0852
_reflns_number_gt 4115
_reflns_number_total 5158
_reflns_threshold_expression I>2\s(I)
_cod_data_source_file c2dt31732j.txt
_cod_data_source_block wa1302
_cod_depositor_comments
;
The following automatic conversions were performed:

'_symmetry_cell_setting' value 'Orthorhombic' changed to
'orthorhombic' according to
/home/saulius/struct/CIF-dictionaries/cif_core.dic dictionary named
'cif_core.dic' version 2.4.2 from 2011-04-26.

Automatic conversion script
Id: cif_fix_values 1891 2012-01-12 08:04:46Z andrius 
;
_cod_original_sg_symbol_H-M Pbca
_cod_database_code 7020709

loop_
_symmetry_equiv_pos_as_xyz
'x, y, z'
'-x+1/2, -y, z+1/2'
'-x, y+1/2, -z+1/2'
'x+1/2, -y+1/2, -z'
'-x, -y, -z'
'x-1/2, y, -z-1/2'
'x, -y-1/2, z-1/2'
'-x-1/2, y-1/2, z'

loop_
_atom_site_label
_atom_site_type_symbol
_atom_site_fract_x
_atom_site_fract_y
_atom_site_fract_z
_atom_site_U_iso_or_equiv
_atom_site_adp_type
_atom_site_occupancy
_atom_site_symmetry_multiplicity
_atom_site_calc_flag
_atom_site_refinement_flags
Fe1 Fe 0.82857(4) 0.68625(4) 0.951778(12) 0.02974(13) Uani 1 1 d .
B1 B 0.5778(4) 0.6045(3) 0.94212(12) 0.0374(9) Uani 1 1 d .
H1A H 0.597(4) 0.544(4) 0.9595(12) 0.057(13) Uiso 1 1 d .
H1B H 0.480(4) 0.633(4) 0.9478(12) 0.060(13) Uiso 1 1 d .
H1C H 0.574(4) 0.578(3) 0.9095(12) 0.054(13) Uiso 1 1 d .
B2 B 0.9648(4) 0.6711(4) 0.87467(11) 0.0364(9) Uani 1 1 d .
H2A H 0.997(4) 0.749(3) 0.8734(11) 0.049(11) Uiso 1 1 d .
H2B H 1.018(4) 0.620(3) 0.8562(11) 0.046(11) Uiso 1 1 d .
H2C H 0.882(3) 0.674(3) 0.8556(10) 0.038(10) Uiso 1 1 d .
Zr1 Zr 0.41030(3) 0.60265(2) 0.896320(9) 0.02852(10) Uani 1 1 d .
Cl1 Cl 0.50295(9) 0.56036(8) 0.83485(2) 0.0453(2) Uani 1 1 d .
Zr2 Zr 0.93846(3) 0.61705(3) 0.806601(9) 0.03126(10) Uani 1 1 d .
Cl2 Cl 1.13457(9) 0.56808(11) 0.79278(3) 0.0619(3) Uani 1 1 d .
C1 C 0.6577(3) 0.6940(3) 0.94785(9) 0.0337(8) Uani 1 1 d .
C2 C 0.6967(3) 0.7311(3) 0.98350(10) 0.0420(9) Uani 1 1 d .
H2 H 0.6765 0.7064 1.0077 0.050 Uiso 1 1 calc R
C3 C 0.7697(3) 0.8099(3) 0.97705(12) 0.0482(10) Uani 1 1 d .
H3 H 0.8067 0.8466 0.9960 0.058 Uiso 1 1 calc R
C4 C 0.7787(3) 0.8249(3) 0.93764(13) 0.0484(10) Uani 1 1 d .
H4 H 0.8220 0.8736 0.9254 0.058 Uiso 1 1 calc R
C5 C 0.7106(3) 0.7534(3) 0.91963(10) 0.0404(9) Uani 1 1 d .
H5 H 0.7016 0.7462 0.8931 0.048 Uiso 1 1 calc R
C6 C 0.9485(3) 0.6320(3) 0.91606(9) 0.0317(7) Uani 1 1 d .
C7 C 0.8803(3) 0.5543(3) 0.93048(10) 0.0356(8) Uani 1 1 d .
H7 H 0.8378 0.5104 0.9156 0.043 Uiso 1 1 calc R
C8 C 0.8864(3) 0.5537(3) 0.97060(10) 0.0387(9) Uani 1 1 d .
H8 H 0.8482 0.5101 0.9869 0.046 Uiso 1 1 calc R
C9 C 0.9591(3) 0.6288(3) 0.98202(10) 0.0416(9) Uani 1 1 d .
H9 H 0.9794 0.6440 1.0073 0.050 Uiso 1 1 calc R
C10 C 0.9967(3) 0.6778(3) 0.94887(9) 0.0344(8) Uani 1 1 d .
H10 H 1.0458 0.7321 0.9485 0.041 Uiso 1 1 calc R
C11 C 0.2599(3) 0.7269(3) 0.89499(13) 0.0491(10) Uani 1 1 d .
H11 H 0.1866 0.7069 0.9008 0.059 Uiso 1 1 calc R
C12 C 0.3083(4) 0.7265(3) 0.85943(11) 0.0487(11) Uani 1 1 d .
H12 H 0.2752 0.7040 0.8367 0.058 Uiso 1 1 calc R
C13 C 0.4147(4) 0.7654(3) 0.86322(12) 0.0525(11) Uani 1 1 d .
H13 H 0.4657 0.7756 0.8432 0.063 Uiso 1 1 calc R
C14 C 0.4338(3) 0.7866(3) 0.90092(12) 0.0441(9) Uani 1 1 d .
H14 H 0.4997 0.8131 0.9114 0.053 Uiso 1 1 calc R
C15 C 0.3378(4) 0.7617(3) 0.92059(10) 0.0434(9) Uani 1 1 d .
H15 H 0.3274 0.7675 0.9471 0.052 Uiso 1 1 calc R
C16 C 0.4025(4) 0.4278(3) 0.91548(13) 0.0477(10) Uani 1 1 d .
H16 H 0.4708 0.3940 0.9179 0.057 Uiso 1 1 calc R
C17 C 0.3383(4) 0.4351(3) 0.88260(12) 0.0520(11) Uani 1 1 d .
H17 H 0.3542 0.4051 0.8590 0.062 Uiso 1 1 calc R
C18 C 0.2468(4) 0.4941(3) 0.89060(12) 0.0479(10) Uani 1 1 d .
H18 H 0.1908 0.5135 0.8733 0.058 Uiso 1 1 calc R
C19 C 0.2529(3) 0.5196(3) 0.92915(11) 0.0434(9) Uani 1 1 d .
H19 H 0.2006 0.5581 0.9426 0.052 Uiso 1 1 calc R
C20 C 0.3481(4) 0.4791(3) 0.94399(11) 0.0460(10) Uani 1 1 d .
H20 H 0.3725 0.4851 0.9694 0.055 Uiso 1 1 calc R
C21 C 0.8194(5) 0.7497(4) 0.78133(18) 0.0794(17) Uani 1 1 d .
H21 H 0.7438 0.7481 0.7886 0.095 Uiso 1 1 calc R
C22 C 0.8653(6) 0.7030(4) 0.74973(14) 0.0723(17) Uani 1 1 d .
H22 H 0.8261 0.6661 0.7313 0.087 Uiso 1 1 calc R
C23 C 0.9774(6) 0.7205(4) 0.75020(13) 0.0741(16) Uani 1 1 d .
H23 H 1.0298 0.6970 0.7323 0.089 Uiso 1 1 calc R
C24 C 1.0010(6) 0.7796(4) 0.78197(16) 0.0805(19) Uani 1 1 d .
H24 H 1.0720 0.8024 0.7895 0.097 Uiso 1 1 calc R
C25 C 0.9029(7) 0.7982(4) 0.80001(15) 0.0765(18) Uani 1 1 d .
H25 H 0.8939 0.8380 0.8218 0.092 Uiso 1 1 calc R
C26 C 0.8557(4) 0.4762(3) 0.77348(11) 0.0495(11) Uani 1 1 d .
H26 H 0.8622 0.4758 0.7467 0.059 Uiso 1 1 calc R
C27 C 0.7695(3) 0.5185(3) 0.79435(10) 0.0447(10) Uani 1 1 d .
H27 H 0.7065 0.5508 0.7842 0.054 Uiso 1 1 calc R
C28 C 0.7921(3) 0.5051(3) 0.83266(10) 0.0407(9) Uani 1 1 d .
H28 H 0.7471 0.5264 0.8531 0.049 Uiso 1 1 calc R
C29 C 0.8932(4) 0.4545(3) 0.83577(10) 0.0431(9) Uani 1 1 d .
H29 H 0.9296 0.4370 0.8586 0.052 Uiso 1 1 calc R
C30 C 0.9306(4) 0.4346(3) 0.79898(11) 0.0520(11) Uani 1 1 d .
H30 H 0.9954 0.3991 0.7925 0.062 Uiso 1 1 calc R

loop_
_atom_site_aniso_label
_atom_site_aniso_U_11
_atom_site_aniso_U_22
_atom_site_aniso_U_33
_atom_site_aniso_U_23
_atom_site_aniso_U_13
_atom_site_aniso_U_12
Fe1 0.0256(3) 0.0315(3) 0.0322(2) -0.00026(19) 0.00113(18) 0.0017(2)
B1 0.026(2) 0.041(2) 0.046(2) 0.0047(19) -0.0039(16) 0.0044(19)
B2 0.032(2) 0.046(3) 0.0317(19) -0.0050(17) -0.0013(16) -0.0027(19)
Zr1 0.02532(17) 0.02624(18) 0.03399(17) 0.00121(13) 0.00109(12) 0.00042(13)
Cl1 0.0487(6) 0.0476(6) 0.0395(4) -0.0031(4) 0.0130(4) 0.0085(5)
Zr2 0.03334(19) 0.03250(19) 0.02794(16) -0.00056(13) -0.00138(12) -0.00113(14)
Cl2 0.0373(6) 0.1049(10) 0.0435(5) -0.0143(5) 0.0097(4) -0.0002(6)
C1 0.0226(17) 0.037(2) 0.0414(18) 0.0018(15) 0.0022(13) 0.0051(16)
C2 0.034(2) 0.049(2) 0.0427(19) -0.0095(17) 0.0046(15) 0.0038(18)
C3 0.039(2) 0.043(2) 0.063(2) -0.0144(19) -0.0006(18) 0.0002(19)
C4 0.029(2) 0.032(2) 0.084(3) 0.011(2) 0.0041(19) 0.0031(17)
C5 0.0316(19) 0.044(2) 0.0454(19) 0.0107(17) 0.0010(15) 0.0084(18)
C6 0.0272(18) 0.0328(19) 0.0350(16) -0.0041(14) -0.0010(13) -0.0001(15)
C7 0.033(2) 0.032(2) 0.0412(18) -0.0029(15) 0.0004(15) 0.0037(16)
C8 0.037(2) 0.038(2) 0.0408(19) 0.0099(16) 0.0061(15) 0.0059(17)
C9 0.038(2) 0.054(3) 0.0331(18) 0.0031(16) -0.0050(15) 0.0088(19)
C10 0.0261(18) 0.041(2) 0.0365(17) -0.0029(15) -0.0003(14) 0.0010(16)
C11 0.027(2) 0.032(2) 0.088(3) 0.007(2) 0.0024(19) 0.0068(16)
C12 0.066(3) 0.032(2) 0.048(2) 0.0005(17) -0.022(2) 0.010(2)
C13 0.071(3) 0.028(2) 0.058(2) 0.0120(18) 0.029(2) 0.005(2)
C14 0.036(2) 0.0237(18) 0.073(3) -0.0018(17) -0.0090(18) 0.0018(16)
C15 0.056(3) 0.035(2) 0.0395(19) -0.0008(16) 0.0018(17) 0.0148(19)
C16 0.037(2) 0.027(2) 0.079(3) 0.0121(19) 0.001(2) 0.0004(17)
C17 0.064(3) 0.036(2) 0.056(2) -0.0082(18) 0.011(2) -0.019(2)
C18 0.042(2) 0.041(2) 0.061(2) 0.0125(19) -0.0150(19) -0.0174(19)
C19 0.037(2) 0.036(2) 0.057(2) 0.0072(17) 0.0132(18) -0.0075(18)
C20 0.054(3) 0.040(2) 0.044(2) 0.0155(17) -0.0020(18) -0.012(2)
C21 0.072(4) 0.067(4) 0.099(4) 0.036(3) -0.010(3) 0.029(3)
C22 0.117(5) 0.046(3) 0.054(3) 0.014(2) -0.039(3) -0.012(3)
C23 0.119(5) 0.061(3) 0.042(2) 0.019(2) 0.006(3) -0.018(3)
C24 0.121(6) 0.051(3) 0.070(3) 0.023(3) -0.025(3) -0.042(4)
C25 0.138(6) 0.036(3) 0.056(3) 0.001(2) -0.020(3) 0.018(3)
C26 0.071(3) 0.038(2) 0.0388(19) -0.0099(17) -0.0056(19) -0.012(2)
C27 0.040(2) 0.046(2) 0.047(2) 0.0053(17) -0.0103(17) -0.0157(19)
C28 0.043(2) 0.038(2) 0.0420(19) 0.0035(16) -0.0028(16) -0.0085(18)
C29 0.061(3) 0.029(2) 0.0394(19) 0.0038(15) -0.0063(17) 0.0008(19)
C30 0.072(3) 0.033(2) 0.051(2) -0.0065(17) 0.000(2) 0.008(2)

loop_
_atom_type_symbol
_atom_type_description
_atom_type_scat_dispersion_real
_atom_type_scat_dispersion_imag
_atom_type_scat_source
C C 0.0033 0.0016 'International Tables Vol C Tables 4.2.6.8 and 6.1.1.4'
H H 0.0000 0.0000 'International Tables Vol C Tables 4.2.6.8 and 6.1.1.4'
B B 0.0013 0.0007 'International Tables Vol C Tables 4.2.6.8 and 6.1.1.4'
Cl Cl 0.1484 0.1585 'International Tables Vol C Tables 4.2.6.8 and 6.1.1.4'
Fe Fe 0.3463 0.8444 'International Tables Vol C Tables 4.2.6.8 and 6.1.1.4'
Zr Zr -2.9673 0.5597 'International Tables Vol C Tables 4.2.6.8 and 6.1.1.4'

loop_
_geom_angle_atom_site_label_1
_geom_angle_atom_site_label_2
_geom_angle_atom_site_label_3
_geom_angle
C10 Fe1 C3 114.63(16)
C10 Fe1 C5 133.94(15)
C3 Fe1 C5 68.17(17)
C10 Fe1 C2 145.33(15)
C3 Fe1 C2 40.43(17)
C5 Fe1 C2 68.05(16)
C10 Fe1 C4 109.46(16)
C3 Fe1 C4 40.41(18)
C5 Fe1 C4 40.86(17)
C2 Fe1 C4 68.12(17)
C10 Fe1 C7 68.16(15)
C3 Fe1 C7 174.39(16)
C5 Fe1 C7 113.79(16)
C2 Fe1 C7 134.65(17)
C4 Fe1 C7 144.34(16)
C10 Fe1 C8 68.07(16)
C3 Fe1 C8 135.07(16)
C5 Fe1 C8 144.60(17)
C2 Fe1 C8 110.65(16)
C4 Fe1 C8 174.15(17)
C7 Fe1 C8 40.48(14)
C10 Fe1 C6 41.17(13)
C3 Fe1 C6 144.28(17)
C5 Fe1 C6 108.16(14)
C2 Fe1 C6 173.35(15)
C4 Fe1 C6 112.94(16)
C7 Fe1 C6 40.95(15)
C8 Fe1 C6 69.00(14)
C10 Fe1 C9 40.66(15)
C3 Fe1 C9 110.80(17)
C5 Fe1 C9 174.10(17)
C2 Fe1 C9 115.23(15)
C4 Fe1 C9 134.70(18)
C7 Fe1 C9 67.82(16)
C8 Fe1 C9 40.09(17)
C6 Fe1 C9 69.06(14)
C10 Fe1 C1 173.26(13)
C3 Fe1 C1 68.89(16)
C5 Fe1 C1 40.87(15)
C2 Fe1 C1 40.92(14)
C4 Fe1 C1 69.14(16)
C7 Fe1 C1 108.87(15)
C8 Fe1 C1 113.95(16)
C6 Fe1 C1 132.70(14)
C9 Fe1 C1 144.76(15)
C1 B1 Zr1 124.6(3)
C1 B1 H1A 114(3)
Zr1 B1 H1A 122(3)
C1 B1 H1B 108(2)
Zr1 B1 H1B 51(2)
H1A B1 H1B 111(3)
C1 B1 H1C 112(2)
Zr1 B1 H1C 51(2)
H1A B1 H1C 109(3)
H1B B1 H1C 102(3)
C6 B2 Zr2 140.3(3)
C6 B2 H2A 113(2)
Zr2 B2 H2A 106(2)
C6 B2 H2B 113(2)
Zr2 B2 H2B 50(2)
H2A B2 H2B 111(3)
C6 B2 H2C 115.4(18)
Zr2 B2 H2C 51.4(18)
H2A B2 H2C 103(3)
H2B B2 H2C 100(3)
C12 Zr1 C18 88.26(15)
C12 Zr1 C16 141.72(15)
C18 Zr1 C16 54.31(14)
C12 Zr1 C11 32.50(14)
C18 Zr1 C11 79.92(15)
C16 Zr1 C11 129.33(14)
C12 Zr1 C15 53.76(13)
C18 Zr1 C15 105.64(16)
C16 Zr1 C15 136.91(14)
C11 Zr1 C15 32.39(14)
C12 Zr1 C17 110.67(16)
C18 Zr1 C17 32.63(16)
C16 Zr1 C17 32.65(15)
C11 Zr1 C17 111.61(16)
C15 Zr1 C17 138.03(16)
C12 Zr1 C19 100.21(16)
C18 Zr1 C19 32.86(13)
C16 Zr1 C19 53.70(14)
C11 Zr1 C19 76.31(14)
C15 Zr1 C19 88.22(14)
C17 Zr1 C19 53.77(14)
C12 Zr1 C20 132.05(16)
C18 Zr1 C20 53.95(13)
C16 Zr1 C20 32.40(14)
C11 Zr1 C20 104.75(15)
C15 Zr1 C20 104.55(14)
C17 Zr1 C20 53.63(14)
C19 Zr1 C20 32.05(14)
C12 Zr1 Cl1 85.59(11)
C18 Zr1 Cl1 98.45(11)
C16 Zr1 Cl1 91.81(11)
C11 Zr1 Cl1 117.79(11)
C15 Zr1 Cl1 130.86(9)
C17 Zr1 Cl1 77.06(10)
C19 Zr1 Cl1 129.50(10)
C20 Zr1 Cl1 124.14(11)
C12 Zr1 C13 32.56(16)
C18 Zr1 C13 120.56(16)
C16 Zr1 C13 168.05(15)
C11 Zr1 C13 53.31(15)
C15 Zr1 C13 52.90(13)
C17 Zr1 C13 136.76(16)
C19 Zr1 C13 129.33(15)
C20 Zr1 C13 156.55(14)
Cl1 Zr1 C13 77.97(10)
C12 Zr1 C14 53.78(14)
C18 Zr1 C14 133.45(14)
C16 Zr1 C14 160.07(15)
C11 Zr1 C14 53.54(14)
C15 Zr1 C14 32.16(14)
C17 Zr1 C14 163.91(15)
C19 Zr1 C14 120.36(14)
C20 Zr1 C14 131.30(14)
Cl1 Zr1 C14 103.52(10)
C13 Zr1 C14 31.79(14)
C12 Zr1 B1 135.53(15)
C18 Zr1 B1 132.76(14)
C16 Zr1 B1 82.45(15)
C11 Zr1 B1 125.13(15)
C15 Zr1 B1 92.90(14)
C17 Zr1 B1 113.70(16)
C19 Zr1 B1 107.94(14)
C20 Zr1 B1 79.62(14)
Cl1 Zr1 B1 101.24(10)
C13 Zr1 B1 105.42(16)
C14 Zr1 B1 82.14(14)
C12 Zr1 H1B 122.3(14)
C18 Zr1 H1B 121.6(14)
C16 Zr1 H1B 88.4(14)
C11 Zr1 H1B 100.2(14)
C15 Zr1 H1B 70.1(14)
C17 Zr1 H1B 120.3(14)
C19 Zr1 H1B 89.7(14)
C20 Zr1 H1B 70.4(14)
Cl1 Zr1 H1B 129.2(14)
C13 Zr1 H1B 102.9(14)
C14 Zr1 H1B 72.1(14)
B1 Zr1 H1B 28.6(14)
C12 Zr1 H1C 135.4(13)
C18 Zr1 H1C 133.3(13)
C16 Zr1 H1C 79.4(13)
C11 Zr1 H1C 144.9(13)
C15 Zr1 H1C 113.7(13)
C17 Zr1 H1C 103.1(13)
C19 Zr1 H1C 123.4(13)
C20 Zr1 H1C 91.4(13)
Cl1 Zr1 H1C 74.3(12)
C13 Zr1 H1C 103.3(13)
C14 Zr1 H1C 92.4(14)
B1 Zr1 H1C 27.2(12)
H1B Zr1 H1C 55.7(18)
C26 Zr2 C21 99.5(2)
C26 Zr2 C27 32.91(15)
C21 Zr2 C27 81.8(2)
C26 Zr2 C23 98.05(17)
C21 Zr2 C23 53.6(2)
C27 Zr2 C23 108.90(17)
C26 Zr2 C22 80.87(16)
C21 Zr2 C22 32.7(2)
C27 Zr2 C22 79.84(17)
C23 Zr2 C22 32.1(2)
C26 Zr2 C24 130.58(16)
C21 Zr2 C24 53.2(2)
C27 Zr2 C24 131.97(18)
C23 Zr2 C24 32.87(18)
C22 Zr2 C24 53.67(18)
C26 Zr2 Cl2 94.70(12)
C21 Zr2 Cl2 132.22(16)
C27 Zr2 Cl2 126.67(11)
C23 Zr2 Cl2 79.46(17)
C22 Zr2 Cl2 107.67(17)
C24 Zr2 Cl2 83.3(2)
C26 Zr2 C30 32.61(15)
C21 Zr2 C30 131.7(2)
C27 Zr2 C30 53.93(16)
C23 Zr2 C30 119.05(17)
C22 Zr2 C30 111.63(16)
C24 Zr2 C30 148.9(2)
Cl2 Zr2 C30 75.52(12)
C26 Zr2 C29 54.22(13)
C21 Zr2 C29 131.99(19)
C27 Zr2 C29 54.03(14)
C23 Zr2 C29 150.83(16)
C22 Zr2 C29 132.23(16)
C24 Zr2 C29 173.97(17)
Cl2 Zr2 C29 92.82(11)
C30 Zr2 C29 32.46(13)
C26 Zr2 C28 54.07(14)
C21 Zr2 C28 99.75(18)
C27 Zr2 C28 32.38(12)
C23 Zr2 C28 140.58(18)
C22 Zr2 C28 109.48(18)
C24 Zr2 C28 151.7(2)
Cl2 Zr2 C28 124.96(11)
C30 Zr2 C28 53.67(15)
C29 Zr2 C28 32.57(14)
C26 Zr2 C25 130.80(18)
C21 Zr2 C25 31.9(2)
C27 Zr2 C25 112.1(2)
C23 Zr2 C25 53.2(2)
C22 Zr2 C25 53.29(17)
C24 Zr2 C25 31.6(2)
Cl2 Zr2 C25 113.9(2)
C30 Zr2 C25 163.40(18)
C29 Zr2 C25 150.4(2)
C28 Zr2 C25 120.8(2)
C26 Zr2 B2 136.78(15)
C21 Zr2 B2 101.6(2)
C27 Zr2 B2 115.24(13)
C23 Zr2 B2 124.78(18)
C22 Zr2 B2 132.27(17)
C24 Zr2 B2 91.92(17)
Cl2 Zr2 B2 98.28(10)
C30 Zr2 B2 113.32(14)
C29 Zr2 B2 84.00(14)
C28 Zr2 B2 85.29(13)
C25 Zr2 B2 79.82(16)
C26 Zr2 H2B 128.7(13)
C21 Zr2 H2B 125.5(13)
C27 Zr2 H2B 123.9(13)
C23 Zr2 H2B 126.9(13)
C22 Zr2 H2B 150.4(13)
C24 Zr2 H2B 98.3(13)
Cl2 Zr2 H2B 73.9(13)
C30 Zr2 H2B 97.5(13)
C29 Zr2 H2B 76.1(13)
C28 Zr2 H2B 91.6(12)
C25 Zr2 H2B 98.3(13)
B2 Zr2 H2B 26.2(13)
C26 Zr2 H2C 125.0(12)
C21 Zr2 H2C 80.3(11)
C27 Zr2 H2C 94.7(12)
C23 Zr2 H2C 122.1(12)
C22 Zr2 H2C 113.0(11)
C24 Zr2 H2C 93.2(12)
Cl2 Zr2 H2C 126.0(11)
C30 Zr2 H2C 117.6(12)
C29 Zr2 H2C 85.2(12)
C28 Zr2 H2C 71.6(12)
C25 Zr2 H2C 69.0(12)
B2 Zr2 H2C 27.8(11)
H2B Zr2 H2C 53.3(17)
C5 C1 C2 105.3(3)
C5 C1 B1 128.6(3)
C2 C1 B1 126.1(3)
C5 C1 Fe1 68.4(2)
C2 C1 Fe1 68.4(2)
B1 C1 Fe1 125.5(3)
C3 C2 C1 109.4(3)
C3 C2 Fe1 69.7(2)
C1 C2 Fe1 70.6(2)
C3 C2 H2 125.3
C1 C2 H2 125.3
Fe1 C2 H2 126.0
C2 C3 C4 108.6(4)
C2 C3 Fe1 69.9(2)
C4 C3 Fe1 70.2(2)
C2 C3 H3 125.7
C4 C3 H3 125.7
Fe1 C3 H3 125.7
C3 C4 C5 107.2(4)
C3 C4 Fe1 69.4(2)
C5 C4 Fe1 69.2(2)
C3 C4 H4 126.4
C5 C4 H4 126.4
Fe1 C4 H4 126.6
C4 C5 C1 109.5(3)
C4 C5 Fe1 69.9(2)
C1 C5 Fe1 70.7(2)
C4 C5 H5 125.2
C1 C5 H5 125.2
Fe1 C5 H5 125.7
C7 C6 C10 105.5(3)
C7 C6 B2 130.8(3)
C10 C6 B2 123.5(3)
C7 C6 Fe1 69.2(2)
C10 C6 Fe1 68.55(19)
B2 C6 Fe1 122.5(3)
C8 C7 C6 109.2(3)
C8 C7 Fe1 69.8(2)
C6 C7 Fe1 69.8(2)
C8 C7 H7 125.4
C6 C7 H7 125.4
Fe1 C7 H7 126.5
C9 C8 C7 108.3(3)
C9 C8 Fe1 70.2(2)
C7 C8 Fe1 69.7(2)
C9 C8 H8 125.8
C7 C8 H8 125.8
Fe1 C8 H8 125.8
C8 C9 C10 107.8(3)
C8 C9 Fe1 69.7(2)
C10 C9 Fe1 68.8(2)
C8 C9 H9 126.1
C10 C9 H9 126.1
Fe1 C9 H9 127.0
C9 C10 C6 109.3(3)
C9 C10 Fe1 70.6(2)
C6 C10 Fe1 70.3(2)
C9 C10 H10 125.4
C6 C10 H10 125.4
Fe1 C10 H10 125.4
C12 C11 C15 107.8(4)
C12 C11 Zr1 73.0(2)
C15 C11 Zr1 74.1(2)
C12 C11 H11 126.1
C15 C11 H11 126.1
Zr1 C11 H11 118.7
C11 C12 C13 107.4(4)
C11 C12 Zr1 74.5(2)
C13 C12 Zr1 75.6(2)
C11 C12 H12 126.3
C13 C12 H12 126.3
Zr1 C12 H12 115.8
C14 C13 C12 109.0(4)
C14 C13 Zr1 75.0(2)
C12 C13 Zr1 71.9(2)
C14 C13 H13 125.5
C12 C13 H13 125.5
Zr1 C13 H13 119.4
C13 C14 C15 106.9(4)
C13 C14 Zr1 73.3(2)
C15 C14 Zr1 72.3(2)
C13 C14 H14 126.5
C15 C14 H14 126.5
Zr1 C14 H14 119.8
C11 C15 C14 108.8(3)
C11 C15 Zr1 73.5(2)
C14 C15 Zr1 75.5(2)
C11 C15 H15 125.6
C14 C15 H15 125.6
Zr1 C15 H15 117.3
C20 C16 C17 107.7(4)
C20 C16 Zr1 74.4(2)
C17 C16 Zr1 74.2(2)
C20 C16 H16 126.1
C17 C16 H16 126.1
Zr1 C16 H16 117.3
C18 C17 C16 108.1(4)
C18 C17 Zr1 72.9(2)
C16 C17 Zr1 73.2(2)
C18 C17 H17 126.0
C16 C17 H17 126.0
Zr1 C17 H17 119.7
C17 C18 C19 107.3(4)
C17 C18 Zr1 74.4(2)
C19 C18 Zr1 74.4(2)
C17 C18 H18 126.4
C19 C18 H18 126.4
Zr1 C18 H18 116.9
C20 C19 C18 108.2(4)
C20 C19 Zr1 74.0(2)
C18 C19 Zr1 72.7(2)
C20 C19 H19 125.9
C18 C19 H19 125.9
Zr1 C19 H19 119.2
C19 C20 C16 108.6(4)
C19 C20 Zr1 73.9(2)
C16 C20 Zr1 73.2(2)
C19 C20 H20 125.7
C16 C20 H20 125.7
Zr1 C20 H20 119.1
C25 C21 C22 108.2(6)
C25 C21 Zr2 75.8(3)
C22 C21 Zr2 74.1(3)
C25 C21 H21 125.9
C22 C21 H21 125.9
Zr2 C21 H21 116.3
C23 C22 C21 107.5(5)
C23 C22 Zr2 73.9(3)
C21 C22 Zr2 73.2(3)
C23 C22 H22 126.3
C21 C22 H22 126.3
Zr2 C22 H22 118.6
C22 C23 C24 107.9(6)
C22 C23 Zr2 74.0(3)
C24 C23 Zr2 74.1(3)
C22 C23 H23 126.0
C24 C23 H23 126.0
Zr2 C23 H23 117.8
C25 C24 C23 107.6(6)
C25 C24 Zr2 75.0(3)
C23 C24 Zr2 73.0(3)
C25 C24 H24 126.2
C23 C24 H24 126.2
Zr2 C24 H24 117.8
C24 C25 C21 108.8(5)
C24 C25 Zr2 73.4(3)
C21 C25 Zr2 72.3(3)
C24 C25 H25 125.6
C21 C25 H25 125.6
Zr2 C25 H25 120.4
C30 C26 C27 108.0(3)
C30 C26 Zr2 75.5(2)
C27 C26 Zr2 74.3(2)
C30 C26 H26 126.0
C27 C26 H26 126.0
Zr2 C26 H26 116.4
C28 C27 C26 108.1(4)
C28 C27 Zr2 75.0(2)
C26 C27 Zr2 72.8(2)
C28 C27 H27 125.9
C26 C27 H27 125.9
Zr2 C27 H27 118.2
C27 C28 C29 108.1(4)
C27 C28 Zr2 72.6(2)
C29 C28 Zr2 73.6(2)
C27 C28 H28 125.9
C29 C28 H28 125.9
Zr2 C28 H28 119.7
C30 C29 C28 107.5(4)
C30 C29 Zr2 73.8(2)
C28 C29 Zr2 73.8(2)
C30 C29 H29 126.2
C28 C29 H29 126.2
Zr2 C29 H29 118.1
C26 C30 C29 108.2(4)
C26 C30 Zr2 71.9(2)
C29 C30 Zr2 73.8(2)
C26 C30 H30 125.9
C29 C30 H30 125.9
Zr2 C30 H30 120.2

loop_
_geom_bond_atom_site_label_1
_geom_bond_atom_site_label_2
_geom_bond_distance
Fe1 C10 2.036(3)
Fe1 C3 2.039(4)
Fe1 C5 2.041(4)
Fe1 C2 2.042(4)
Fe1 C4 2.051(4)
Fe1 C7 2.052(4)
Fe1 C8 2.053(4)
Fe1 C6 2.060(3)
Fe1 C9 2.060(4)
Fe1 C1 2.072(3)
B1 C1 1.571(6)
B1 Zr1 2.591(4)
B1 H1A 1.06(5)
B1 H1B 1.26(5)
B1 H1C 1.21(4)
B2 C6 1.570(5)
B2 Zr2 2.537(4)
B2 H2A 1.13(5)
B2 H2B 1.15(4)
B2 H2C 1.20(4)
Zr1 C12 2.467(4)
Zr1 C18 2.479(4)
Zr1 C16 2.485(4)
Zr1 C11 2.487(4)
Zr1 C15 2.495(4)
Zr1 C17 2.498(4)
Zr1 C19 2.500(4)
Zr1 C20 2.502(4)
Zr1 Cl1 2.5116(9)
Zr1 C13 2.514(4)
Zr1 C14 2.535(4)
Zr1 H1B 2.05(4)
Zr1 H1C 2.06(5)
Zr2 C26 2.465(4)
Zr2 C21 2.480(5)
Zr2 C27 2.484(4)
Zr2 C23 2.489(4)
Zr2 C22 2.491(4)
Zr2 C24 2.504(5)
Zr2 Cl2 2.5097(12)
Zr2 C30 2.510(4)
Zr2 C29 2.510(4)
Zr2 C28 2.513(4)
Zr2 C25 2.523(5)
Zr2 H2B 2.00(4)
Zr2 H2C 2.02(4)
C1 C5 1.436(5)
C1 C2 1.439(5)
C2 C3 1.410(6)
C2 H2 0.9500
C3 C4 1.413(6)
C3 H3 0.9500
C4 C5 1.428(6)
C4 H4 0.9500
C5 H5 0.9500
C6 C7 1.438(5)
C6 C10 1.440(5)
C7 C8 1.420(5)
C7 H7 0.9500
C8 C9 1.410(6)
C8 H8 0.9500
C9 C10 1.424(5)
C9 H9 0.9500
C10 H10 0.9500
C11 C12 1.386(6)
C11 C15 1.389(6)
C11 H11 0.9500
C12 C13 1.397(7)
C12 H12 0.9500
C13 C14 1.383(6)
C13 H13 0.9500
C14 C15 1.394(6)
C14 H14 0.9500
C15 H15 0.9500
C16 C20 1.391(6)
C16 C17 1.401(7)
C16 H16 0.9500
C17 C18 1.398(7)
C17 H17 0.9500
C18 C19 1.408(6)
C18 H18 0.9500
C19 C20 1.381(6)
C19 H19 0.9500
C20 H20 0.9500
C21 C25 1.375(9)
C21 C22 1.401(8)
C21 H21 0.9500
C22 C23 1.376(9)
C22 H22 0.9500
C23 C24 1.413(8)
C23 H23 0.9500
C24 C25 1.370(9)
C24 H24 0.9500
C25 H25 0.9500
C26 C30 1.397(6)
C26 C27 1.402(6)
C26 H26 0.9500
C27 C28 1.394(5)
C27 H27 0.9500
C28 C29 1.408(6)
C28 H28 0.9500
C29 C30 1.403(6)
C29 H29 0.9500
C30 H30 0.9500

loop_
_geom_torsion_atom_site_label_1
_geom_torsion_atom_site_label_2
_geom_torsion_atom_site_label_3
_geom_torsion_atom_site_label_4
_geom_torsion
C1 B1 Zr1 C12 -11.9(4)
C1 B1 Zr1 C18 -163.8(3)
C1 B1 Zr1 C16 173.7(3)
C1 B1 Zr1 C11 -52.8(4)
C1 B1 Zr1 C15 -49.3(3)
C1 B1 Zr1 C17 164.0(3)
C1 B1 Zr1 C19 -138.4(3)
C1 B1 Zr1 C20 -153.6(3)
C1 B1 Zr1 Cl1 83.3(3)
C1 B1 Zr1 C13 2.9(3)
C1 B1 Zr1 C14 -19.0(3)
C6 B2 Zr2 C26 7.1(5)
C6 B2 Zr2 C21 124.8(4)
C6 B2 Zr2 C27 38.4(5)
C6 B2 Zr2 C23 178.2(4)
C6 B2 Zr2 C22 137.9(4)
C6 B2 Zr2 C24 177.5(5)
C6 B2 Zr2 Cl2 -98.9(4)
C6 B2 Zr2 C30 -21.2(5)
C6 B2 Zr2 C29 -6.9(4)
C6 B2 Zr2 C28 25.7(4)
C6 B2 Zr2 C25 148.2(5)
Zr1 B1 C1 C5 -47.4(5)
Zr1 B1 C1 C2 135.3(3)
Zr1 B1 C1 Fe1 -136.9(2)
C10 Fe1 C1 C5 -42.1(14)
C3 Fe1 C1 C5 80.6(3)
C2 Fe1 C1 C5 117.4(3)
C4 Fe1 C1 C5 37.2(2)
C7 Fe1 C1 C5 -104.9(2)
C8 Fe1 C1 C5 -148.2(2)
C6 Fe1 C1 C5 -65.3(3)
C9 Fe1 C1 C5 177.1(3)
C10 Fe1 C1 C2 -159.5(13)
C3 Fe1 C1 C2 -36.8(3)
C5 Fe1 C1 C2 -117.4(3)
C4 Fe1 C1 C2 -80.2(3)
C7 Fe1 C1 C2 137.7(2)
C8 Fe1 C1 C2 94.4(3)
C6 Fe1 C1 C2 177.3(2)
C9 Fe1 C1 C2 59.7(4)
C10 Fe1 C1 B1 80.8(14)
C3 Fe1 C1 B1 -156.6(3)
C5 Fe1 C1 B1 122.8(4)
C2 Fe1 C1 B1 -119.7(4)
C4 Fe1 C1 B1 160.0(3)
C7 Fe1 C1 B1 18.0(3)
C8 Fe1 C1 B1 -25.3(3)
C6 Fe1 C1 B1 57.5(4)
C9 Fe1 C1 B1 -60.1(4)
C5 C1 C2 C3 0.2(4)
B1 C1 C2 C3 178.1(4)
Fe1 C1 C2 C3 59.0(3)
C5 C1 C2 Fe1 -58.8(2)
B1 C1 C2 Fe1 119.0(4)
C10 Fe1 C2 C3 55.4(4)
C5 Fe1 C2 C3 -81.7(3)
C4 Fe1 C2 C3 -37.4(3)
C7 Fe1 C2 C3 176.0(2)
C8 Fe1 C2 C3 136.4(3)
C6 Fe1 C2 C3 -137.9(13)
C9 Fe1 C2 C3 93.0(3)
C1 Fe1 C2 C3 -120.4(3)
C10 Fe1 C2 C1 175.9(3)
C3 Fe1 C2 C1 120.4(3)
C5 Fe1 C2 C1 38.8(2)
C4 Fe1 C2 C1 83.0(2)
C7 Fe1 C2 C1 -63.5(3)
C8 Fe1 C2 C1 -103.2(2)
C6 Fe1 C2 C1 -17.5(15)
C9 Fe1 C2 C1 -146.6(2)
C1 C2 C3 C4 0.2(5)
Fe1 C2 C3 C4 59.8(3)
C1 C2 C3 Fe1 -59.6(3)
C10 Fe1 C3 C2 -149.0(2)
C5 Fe1 C3 C2 81.3(3)
C4 Fe1 C3 C2 119.5(3)
C7 Fe1 C3 C2 -30.2(17)
C8 Fe1 C3 C2 -66.0(3)
C6 Fe1 C3 C2 172.4(2)
C9 Fe1 C3 C2 -104.9(3)
C1 Fe1 C3 C2 37.3(2)
C10 Fe1 C3 C4 91.5(3)
C5 Fe1 C3 C4 -38.2(2)
C2 Fe1 C3 C4 -119.5(3)
C7 Fe1 C3 C4 -149.7(16)
C8 Fe1 C3 C4 174.5(2)
C6 Fe1 C3 C4 52.9(4)
C9 Fe1 C3 C4 135.6(2)
C1 Fe1 C3 C4 -82.2(2)
C2 C3 C4 C5 -0.5(5)
Fe1 C3 C4 C5 59.1(3)
C2 C3 C4 Fe1 -59.6(3)
C10 Fe1 C4 C3 -105.5(2)
C5 Fe1 C4 C3 118.8(3)
C2 Fe1 C4 C3 37.5(2)
C7 Fe1 C4 C3 175.1(3)
C8 Fe1 C4 C3 -41.4(16)
C6 Fe1 C4 C3 -149.6(2)
C9 Fe1 C4 C3 -66.9(3)
C1 Fe1 C4 C3 81.6(2)
C10 Fe1 C4 C5 135.8(2)
C3 Fe1 C4 C5 -118.8(3)
C2 Fe1 C4 C5 -81.3(2)
C7 Fe1 C4 C5 56.4(4)
C8 Fe1 C4 C5 -160.2(15)
C6 Fe1 C4 C5 91.6(2)
C9 Fe1 C4 C5 174.3(2)
C1 Fe1 C4 C5 -37.2(2)
C3 C4 C5 C1 0.7(5)
Fe1 C4 C5 C1 59.9(3)
C3 C4 C5 Fe1 -59.2(3)
C2 C1 C5 C4 -0.6(4)
B1 C1 C5 C4 -178.3(4)
Fe1 C1 C5 C4 -59.4(3)
C2 C1 C5 Fe1 58.8(2)
B1 C1 C5 Fe1 -118.9(4)
C10 Fe1 C5 C4 -66.0(3)
C3 Fe1 C5 C4 37.7(2)
C2 Fe1 C5 C4 81.5(3)
C7 Fe1 C5 C4 -148.0(2)
C8 Fe1 C5 C4 176.6(3)
C6 Fe1 C5 C4 -104.3(2)
C9 Fe1 C5 C4 -43.3(16)
C1 Fe1 C5 C4 120.3(3)
C10 Fe1 C5 C1 173.7(2)
C3 Fe1 C5 C1 -82.5(2)
C2 Fe1 C5 C1 -38.8(2)
C4 Fe1 C5 C1 -120.3(3)
C7 Fe1 C5 C1 91.8(2)
C8 Fe1 C5 C1 56.3(3)
C6 Fe1 C5 C1 135.4(2)
C9 Fe1 C5 C1 -163.6(15)
Zr2 B2 C6 C7 -20.4(7)
Zr2 B2 C6 C10 165.6(3)
Zr2 B2 C6 Fe1 -110.1(4)
C10 Fe1 C6 C7 117.1(3)
C3 Fe1 C6 C7 176.7(3)
C5 Fe1 C6 C7 -105.7(2)
C2 Fe1 C6 C7 -51.4(15)
C4 Fe1 C6 C7 -149.1(2)
C8 Fe1 C6 C7 36.8(2)
C9 Fe1 C6 C7 79.9(2)
C1 Fe1 C6 C7 -66.9(3)
C3 Fe1 C6 C10 59.6(3)
C5 Fe1 C6 C10 137.2(2)
C2 Fe1 C6 C10 -168.5(13)
C4 Fe1 C6 C10 93.8(2)
C7 Fe1 C6 C10 -117.1(3)
C8 Fe1 C6 C10 -80.3(2)
C9 Fe1 C6 C10 -37.2(2)
C1 Fe1 C6 C10 176.0(2)
C10 Fe1 C6 B2 -117.0(4)
C3 Fe1 C6 B2 -57.3(4)
C5 Fe1 C6 B2 20.3(3)
C2 Fe1 C6 B2 74.5(15)
C4 Fe1 C6 B2 -23.2(3)
C7 Fe1 C6 B2 125.9(4)
C8 Fe1 C6 B2 162.8(3)
C9 Fe1 C6 B2 -154.2(3)
C1 Fe1 C6 B2 59.0(4)
C10 C6 C7 C8 0.4(4)
B2 C6 C7 C8 -174.4(4)
Fe1 C6 C7 C8 -58.9(3)
C10 C6 C7 Fe1 59.3(2)
B2 C6 C7 Fe1 -115.5(4)
C10 Fe1 C7 C8 81.4(2)
C3 Fe1 C7 C8 -39.5(17)
C5 Fe1 C7 C8 -148.8(2)
C2 Fe1 C7 C8 -66.8(3)
C4 Fe1 C7 C8 174.6(3)
C6 Fe1 C7 C8 120.5(3)
C9 Fe1 C7 C8 37.3(2)
C1 Fe1 C7 C8 -105.1(2)
C10 Fe1 C7 C6 -39.1(2)
C3 Fe1 C7 C6 -160.0(16)
C5 Fe1 C7 C6 90.7(2)
C2 Fe1 C7 C6 172.7(2)
C4 Fe1 C7 C6 54.1(3)
C8 Fe1 C7 C6 -120.5(3)
C9 Fe1 C7 C6 -83.2(2)
C1 Fe1 C7 C6 134.4(2)
C6 C7 C8 C9 -1.0(4)
Fe1 C7 C8 C9 -59.9(3)
C6 C7 C8 Fe1 58.9(3)
C10 Fe1 C8 C9 37.7(2)
C3 Fe1 C8 C9 -65.8(3)
C5 Fe1 C8 C9 174.1(2)
C2 Fe1 C8 C9 -105.1(2)
C4 Fe1 C8 C9 -28.4(16)
C7 Fe1 C8 C9 119.3(3)
C6 Fe1 C8 C9 82.1(2)
C1 Fe1 C8 C9 -149.3(2)
C10 Fe1 C8 C7 -81.6(2)
C3 Fe1 C8 C7 174.9(2)
C5 Fe1 C8 C7 54.8(3)
C2 Fe1 C8 C7 135.7(2)
C4 Fe1 C8 C7 -147.6(15)
C6 Fe1 C8 C7 -37.2(2)
C9 Fe1 C8 C7 -119.3(3)
C1 Fe1 C8 C7 91.4(2)
C7 C8 C9 C10 1.2(4)
Fe1 C8 C9 C10 -58.4(3)
C7 C8 C9 Fe1 59.5(3)
C10 Fe1 C9 C8 -119.6(3)
C3 Fe1 C9 C8 136.5(2)
C5 Fe1 C9 C8 -144.7(15)
C2 Fe1 C9 C8 92.6(2)
C4 Fe1 C9 C8 176.1(2)
C7 Fe1 C9 C8 -37.7(2)
C6 Fe1 C9 C8 -81.9(2)
C1 Fe1 C9 C8 53.9(3)
C3 Fe1 C9 C10 -104.0(2)
C5 Fe1 C9 C10 -25.2(17)
C2 Fe1 C9 C10 -147.8(2)
C4 Fe1 C9 C10 -64.4(3)
C7 Fe1 C9 C10 81.8(2)
C8 Fe1 C9 C10 119.6(3)
C6 Fe1 C9 C10 37.7(2)
C1 Fe1 C9 C10 173.5(2)
C8 C9 C10 C6 -0.9(4)
Fe1 C9 C10 C6 -59.8(3)
C8 C9 C10 Fe1 58.9(3)
C7 C6 C10 C9 0.3(4)
B2 C6 C10 C9 175.6(3)
Fe1 C6 C10 C9 60.0(3)
C7 C6 C10 Fe1 -59.7(2)
B2 C6 C10 Fe1 115.6(3)
C3 Fe1 C10 C9 93.8(3)
C5 Fe1 C10 C9 176.5(3)
C2 Fe1 C10 C9 57.8(4)
C4 Fe1 C10 C9 137.2(3)
C7 Fe1 C10 C9 -80.9(2)
C8 Fe1 C10 C9 -37.1(2)
C6 Fe1 C10 C9 -119.9(3)
C1 Fe1 C10 C9 -146.0(13)
C3 Fe1 C10 C6 -146.3(2)
C5 Fe1 C10 C6 -63.6(3)
C2 Fe1 C10 C6 177.7(3)
C4 Fe1 C10 C6 -102.9(2)
C7 Fe1 C10 C6 38.9(2)
C8 Fe1 C10 C6 82.7(2)
C9 Fe1 C10 C6 119.9(3)
C1 Fe1 C10 C6 -26.1(14)
C18 Zr1 C11 C12 -102.8(3)
C16 Zr1 C11 C12 -127.1(3)
C15 Zr1 C11 C12 114.9(4)
C17 Zr1 C11 C12 -94.9(3)
C19 Zr1 C11 C12 -136.2(3)
C20 Zr1 C11 C12 -151.1(3)
Cl1 Zr1 C11 C12 -8.5(3)
C13 Zr1 C11 C12 38.1(3)
C14 Zr1 C11 C12 78.0(3)
B1 Zr1 C11 C12 121.3(3)
C12 Zr1 C11 C15 -114.9(4)
C18 Zr1 C11 C15 142.3(3)
C16 Zr1 C11 C15 118.1(3)
C17 Zr1 C11 C15 150.3(2)
C19 Zr1 C11 C15 108.9(3)
C20 Zr1 C11 C15 94.0(3)
Cl1 Zr1 C11 C15 -123.4(2)
C13 Zr1 C11 C15 -76.7(3)
C14 Zr1 C11 C15 -36.8(2)
B1 Zr1 C11 C15 6.5(3)
C15 C11 C12 C13 -2.6(5)
Zr1 C11 C12 C13 -69.1(3)
C15 C11 C12 Zr1 66.5(3)
C18 Zr1 C12 C11 73.8(3)
C16 Zr1 C12 C11 85.1(3)
C15 Zr1 C12 C11 -37.1(3)
C17 Zr1 C12 C11 98.1(3)
C19 Zr1 C12 C11 43.1(3)
C20 Zr1 C12 C11 39.0(3)
Cl1 Zr1 C12 C11 172.5(3)
C13 Zr1 C12 C11 -113.1(4)
C14 Zr1 C12 C11 -77.2(3)
B1 Zr1 C12 C11 -86.0(3)
C18 Zr1 C12 C13 -173.1(3)
C16 Zr1 C12 C13 -161.8(3)
C11 Zr1 C12 C13 113.1(4)
C15 Zr1 C12 C13 76.0(3)
C17 Zr1 C12 C13 -148.9(2)
C19 Zr1 C12 C13 156.2(2)
C20 Zr1 C12 C13 152.0(2)
Cl1 Zr1 C12 C13 -74.5(2)
C14 Zr1 C12 C13 35.8(2)
B1 Zr1 C12 C13 27.1(3)
C11 C12 C13 C14 2.0(5)
Zr1 C12 C13 C14 -66.3(3)
C11 C12 C13 Zr1 68.3(3)
C12 Zr1 C13 C14 116.3(4)
C18 Zr1 C13 C14 124.3(3)
C16 Zr1 C13 C14 -174.6(6)
C11 Zr1 C13 C14 78.2(3)
C15 Zr1 C13 C14 37.4(2)
C17 Zr1 C13 C14 161.2(3)
C19 Zr1 C13 C14 85.3(3)
C20 Zr1 C13 C14 55.2(5)
Cl1 Zr1 C13 C14 -142.9(3)
B1 Zr1 C13 C14 -44.4(3)
C18 Zr1 C13 C12 8.0(3)
C16 Zr1 C13 C12 69.2(8)
C11 Zr1 C13 C12 -38.1(2)
C15 Zr1 C13 C12 -78.9(3)
C17 Zr1 C13 C12 44.9(3)
C19 Zr1 C13 C12 -31.0(3)
C20 Zr1 C13 C12 -61.1(5)
Cl1 Zr1 C13 C12 100.8(2)
C14 Zr1 C13 C12 -116.3(4)
B1 Zr1 C13 C12 -160.7(2)
C12 C13 C14 C15 -0.7(5)
Zr1 C13 C14 C15 -65.0(3)
C12 C13 C14 Zr1 64.3(3)
C12 Zr1 C14 C13 -36.7(3)
C18 Zr1 C14 C13 -78.5(3)
C16 Zr1 C14 C13 176.7(4)
C11 Zr1 C14 C13 -77.4(3)
C15 Zr1 C14 C13 -114.5(4)
C17 Zr1 C14 C13 -52.8(6)
C19 Zr1 C14 C13 -116.7(3)
C20 Zr1 C14 C13 -154.2(3)
Cl1 Zr1 C14 C13 37.3(3)
B1 Zr1 C14 C13 137.1(3)
C12 Zr1 C14 C15 77.8(3)
C18 Zr1 C14 C15 36.0(3)
C16 Zr1 C14 C15 -68.8(5)
C11 Zr1 C14 C15 37.1(2)
C17 Zr1 C14 C15 61.7(6)
C19 Zr1 C14 C15 -2.2(3)
C20 Zr1 C14 C15 -39.7(3)
Cl1 Zr1 C14 C15 151.9(2)
C13 Zr1 C14 C15 114.5(4)
B1 Zr1 C14 C15 -108.4(3)
C12 C11 C15 C14 2.2(5)
Zr1 C11 C15 C14 67.9(3)
C12 C11 C15 Zr1 -65.7(3)
C13 C14 C15 C11 -0.9(4)
Zr1 C14 C15 C11 -66.5(3)
C13 C14 C15 Zr1 65.6(3)
C12 Zr1 C15 C11 37.2(3)
C18 Zr1 C15 C11 -38.7(3)
C16 Zr1 C15 C11 -92.7(3)
C17 Zr1 C15 C11 -43.6(3)
C19 Zr1 C15 C11 -66.8(3)
C20 Zr1 C15 C11 -94.7(3)
Cl1 Zr1 C15 C11 77.7(3)
C13 Zr1 C15 C11 78.1(3)
C14 Zr1 C15 C11 115.0(3)
B1 Zr1 C15 C11 -174.7(3)
C12 Zr1 C15 C14 -77.8(3)
C18 Zr1 C15 C14 -153.7(2)
C16 Zr1 C15 C14 152.3(2)
C11 Zr1 C15 C14 -115.0(3)
C17 Zr1 C15 C14 -158.6(3)
C19 Zr1 C15 C14 178.1(3)
C20 Zr1 C15 C14 150.3(2)
Cl1 Zr1 C15 C14 -37.3(3)
C13 Zr1 C15 C14 -36.9(2)
B1 Zr1 C15 C14 70.2(2)
C12 Zr1 C16 C20 -91.2(3)
C18 Zr1 C16 C20 -77.3(3)
C11 Zr1 C16 C20 -47.4(3)
C15 Zr1 C16 C20 -3.6(4)
C17 Zr1 C16 C20 -114.1(4)
C19 Zr1 C16 C20 -36.4(2)
Cl1 Zr1 C16 C20 -176.4(2)
C13 Zr1 C16 C20 -145.5(7)
C14 Zr1 C16 C20 42.9(5)
B1 Zr1 C16 C20 82.5(3)
C12 Zr1 C16 C17 22.9(4)
C18 Zr1 C16 C17 36.8(3)
C11 Zr1 C16 C17 66.7(3)
C15 Zr1 C16 C17 110.4(3)
C19 Zr1 C16 C17 77.7(3)
C20 Zr1 C16 C17 114.1(4)
Cl1 Zr1 C16 C17 -62.3(3)
C13 Zr1 C16 C17 -31.4(9)
C14 Zr1 C16 C17 157.0(4)
B1 Zr1 C16 C17 -163.4(3)
C20 C16 C17 C18 2.4(5)
Zr1 C16 C17 C18 -65.1(3)
C20 C16 C17 Zr1 67.5(3)
C12 Zr1 C17 C18 -49.5(3)
C16 Zr1 C17 C18 115.6(4)
C11 Zr1 C17 C18 -14.6(3)
C15 Zr1 C17 C18 8.8(4)
C19 Zr1 C17 C18 38.1(2)
C20 Zr1 C17 C18 78.2(3)
Cl1 Zr1 C17 C18 -129.7(3)
C13 Zr1 C17 C18 -73.5(3)
C14 Zr1 C17 C18 -35.7(6)
B1 Zr1 C17 C18 133.6(2)
C12 Zr1 C17 C16 -165.1(3)
C18 Zr1 C17 C16 -115.6(4)
C11 Zr1 C17 C16 -130.2(3)
C15 Zr1 C17 C16 -106.8(3)
C19 Zr1 C17 C16 -77.5(3)
C20 Zr1 C17 C16 -37.4(3)
Cl1 Zr1 C17 C16 114.7(3)
C13 Zr1 C17 C16 170.9(3)
C14 Zr1 C17 C16 -151.3(5)
B1 Zr1 C17 C16 18.0(3)
C16 C17 C18 C19 -2.5(5)
Zr1 C17 C18 C19 -67.7(3)
C16 C17 C18 Zr1 65.3(3)
C12 Zr1 C18 C17 134.6(3)
C16 Zr1 C18 C17 -36.8(3)
C11 Zr1 C18 C17 166.2(3)
C15 Zr1 C18 C17 -173.9(2)
C19 Zr1 C18 C17 -113.4(4)
C20 Zr1 C18 C17 -77.1(3)
Cl1 Zr1 C18 C17 49.3(2)
C13 Zr1 C18 C17 130.3(3)
C14 Zr1 C18 C17 167.1(2)
B1 Zr1 C18 C17 -64.6(3)
C12 Zr1 C18 C19 -112.0(3)
C16 Zr1 C18 C19 76.6(3)
C11 Zr1 C18 C19 -80.3(3)
C15 Zr1 C18 C19 -60.5(3)
C17 Zr1 C18 C19 113.4(4)
C20 Zr1 C18 C19 36.4(2)
Cl1 Zr1 C18 C19 162.8(2)
C13 Zr1 C18 C19 -116.3(3)
C14 Zr1 C18 C19 -79.4(3)
B1 Zr1 C18 C19 48.8(3)
C17 C18 C19 C20 1.7(5)
Zr1 C18 C19 C20 -66.1(3)
C17 C18 C19 Zr1 67.8(3)
C12 Zr1 C19 C20 -174.2(3)
C18 Zr1 C19 C20 115.4(4)
C16 Zr1 C19 C20 36.8(3)
C11 Zr1 C19 C20 -152.0(3)
C15 Zr1 C19 C20 -121.6(3)
C17 Zr1 C19 C20 77.6(3)
Cl1 Zr1 C19 C20 93.1(3)
C13 Zr1 C19 C20 -157.9(3)
C14 Zr1 C19 C20 -120.4(3)
B1 Zr1 C19 C20 -29.1(3)
C12 Zr1 C19 C18 70.4(3)
C16 Zr1 C19 C18 -78.6(3)
C11 Zr1 C19 C18 92.6(3)
C15 Zr1 C19 C18 123.0(3)
C17 Zr1 C19 C18 -37.8(3)
C20 Zr1 C19 C18 -115.4(4)
Cl1 Zr1 C19 C18 -22.3(3)
C13 Zr1 C19 C18 86.7(3)
C14 Zr1 C19 C18 124.2(3)
B1 Zr1 C19 C18 -144.5(3)
C18 C19 C20 C16 -0.2(5)
Zr1 C19 C20 C16 -65.4(3)
C18 C19 C20 Zr1 65.2(3)
C17 C16 C20 C19 -1.3(5)
Zr1 C16 C20 C19 65.9(3)
C17 C16 C20 Zr1 -67.3(3)
C12 Zr1 C20 C19 7.7(3)
C18 Zr1 C20 C19 -37.3(3)
C16 Zr1 C20 C19 -115.8(4)
C11 Zr1 C20 C19 28.1(3)
C15 Zr1 C20 C19 61.6(3)
C17 Zr1 C20 C19 -78.1(3)
Cl1 Zr1 C20 C19 -111.4(2)
C13 Zr1 C20 C19 47.1(5)
C14 Zr1 C20 C19 82.2(3)
B1 Zr1 C20 C19 152.0(3)
C12 Zr1 C20 C16 123.5(3)
C18 Zr1 C20 C16 78.5(3)
C11 Zr1 C20 C16 143.9(3)
C15 Zr1 C20 C16 177.4(3)
C17 Zr1 C20 C16 37.7(3)
C19 Zr1 C20 C16 115.8(4)
Cl1 Zr1 C20 C16 4.4(3)
C13 Zr1 C20 C16 162.9(4)
C14 Zr1 C20 C16 -162.0(2)
B1 Zr1 C20 C16 -92.2(3)
C26 Zr2 C21 C25 -170.2(4)
C27 Zr2 C21 C25 162.0(4)
C23 Zr2 C21 C25 -77.1(4)
C22 Zr2 C21 C25 -114.1(6)
C24 Zr2 C21 C25 -35.9(3)
Cl2 Zr2 C21 C25 -64.9(5)
C30 Zr2 C21 C25 -175.8(4)
C29 Zr2 C21 C25 140.1(4)
C28 Zr2 C21 C25 134.9(4)
B2 Zr2 C21 C25 47.8(4)
C26 Zr2 C21 C22 -56.1(4)
C27 Zr2 C21 C22 -84.0(4)
C23 Zr2 C21 C22 36.9(3)
C24 Zr2 C21 C22 78.2(4)
Cl2 Zr2 C21 C22 49.2(5)
C30 Zr2 C21 C22 -61.7(4)
C29 Zr2 C21 C22 -105.8(4)
C28 Zr2 C21 C22 -111.0(4)
C25 Zr2 C21 C22 114.1(6)
B2 Zr2 C21 C22 161.8(4)
C25 C21 C22 C23 2.2(6)
Zr2 C21 C22 C23 -66.5(4)
C25 C21 C22 Zr2 68.7(3)
C26 Zr2 C22 C23 -121.6(4)
C21 Zr2 C22 C23 114.5(5)
C27 Zr2 C22 C23 -154.9(4)
C24 Zr2 C22 C23 37.8(4)
Cl2 Zr2 C22 C23 -29.5(4)
C30 Zr2 C22 C23 -110.5(3)
C29 Zr2 C22 C23 -140.6(3)
C28 Zr2 C22 C23 -168.2(3)
C25 Zr2 C22 C23 77.5(4)
B2 Zr2 C22 C23 90.1(4)
C26 Zr2 C22 C21 124.0(4)
C27 Zr2 C22 C21 90.6(4)
C23 Zr2 C22 C21 -114.5(5)
C24 Zr2 C22 C21 -76.6(4)
Cl2 Zr2 C22 C21 -144.0(4)
C30 Zr2 C22 C21 135.0(4)
C29 Zr2 C22 C21 105.0(4)
C28 Zr2 C22 C21 77.4(4)
C25 Zr2 C22 C21 -37.0(4)
B2 Zr2 C22 C21 -24.4(5)
C21 C22 C23 C24 -0.9(6)
Zr2 C22 C23 C24 -67.0(3)
C21 C22 C23 Zr2 66.0(3)
C26 Zr2 C23 C22 58.2(4)
C21 Zr2 C23 C22 -37.7(4)
C27 Zr2 C23 C22 26.1(4)
C24 Zr2 C23 C22 -114.5(6)
Cl2 Zr2 C23 C22 151.5(4)
C30 Zr2 C23 C22 84.7(4)
C29 Zr2 C23 C22 74.8(5)
C28 Zr2 C23 C22 17.7(5)
C25 Zr2 C23 C22 -77.8(4)
B2 Zr2 C23 C22 -115.7(3)
C26 Zr2 C23 C24 172.6(4)
C21 Zr2 C23 C24 76.7(5)
C27 Zr2 C23 C24 140.6(4)
C22 Zr2 C23 C24 114.5(6)
Cl2 Zr2 C23 C24 -94.1(4)
C30 Zr2 C23 C24 -160.8(4)
C29 Zr2 C23 C24 -170.7(4)
C28 Zr2 C23 C24 132.2(4)
C25 Zr2 C23 C24 36.7(4)
B2 Zr2 C23 C24 -1.3(5)
C22 C23 C24 C25 -0.7(6)
Zr2 C23 C24 C25 -67.6(4)
C22 C23 C24 Zr2 66.9(3)
C26 Zr2 C24 C25 104.5(4)
C21 Zr2 C24 C25 36.2(3)
C27 Zr2 C24 C25 60.2(4)
C23 Zr2 C24 C25 114.1(6)
C22 Zr2 C24 C25 77.2(4)
Cl2 Zr2 C24 C25 -165.0(3)
C30 Zr2 C24 C25 147.8(4)
C29 Zr2 C24 C25 -114.3(19)
C28 Zr2 C24 C25 16.7(5)
B2 Zr2 C24 C25 -66.9(3)
C26 Zr2 C24 C23 -9.6(6)
C21 Zr2 C24 C23 -77.9(4)
C27 Zr2 C24 C23 -53.9(5)
C22 Zr2 C24 C23 -36.9(4)
Cl2 Zr2 C24 C23 80.9(4)
C30 Zr2 C24 C23 33.7(6)
C29 Zr2 C24 C23 131.6(17)
C28 Zr2 C24 C23 -97.4(5)
C25 Zr2 C24 C23 -114.1(6)
B2 Zr2 C24 C23 179.0(4)
C23 C24 C25 C21 2.1(6)
Zr2 C24 C25 C21 -64.2(4)
C23 C24 C25 Zr2 66.3(4)
C22 C21 C25 C24 -2.7(6)
Zr2 C21 C25 C24 64.9(4)
C22 C21 C25 Zr2 -67.6(3)
C26 Zr2 C25 C24 -103.7(4)
C21 Zr2 C25 C24 -116.6(5)
C27 Zr2 C25 C24 -135.9(3)
C23 Zr2 C25 C24 -38.2(3)
C22 Zr2 C25 C24 -78.6(4)
Cl2 Zr2 C25 C24 16.3(4)
C30 Zr2 C25 C24 -105.5(8)
C29 Zr2 C25 C24 168.8(3)
C28 Zr2 C25 C24 -170.9(3)
B2 Zr2 C25 C24 110.9(4)
C26 Zr2 C25 C21 12.8(5)
C27 Zr2 C25 C21 -19.3(4)
C23 Zr2 C25 C21 78.3(4)
C22 Zr2 C25 C21 38.0(4)
C24 Zr2 C25 C21 116.6(5)
Cl2 Zr2 C25 C21 132.8(4)
C30 Zr2 C25 C21 11.1(10)
C29 Zr2 C25 C21 -74.6(5)
C28 Zr2 C25 C21 -54.3(4)
B2 Zr2 C25 C21 -132.5(4)
C21 Zr2 C26 C30 -172.2(3)
C27 Zr2 C26 C30 -113.9(4)
C23 Zr2 C26 C30 133.6(3)
C22 Zr2 C26 C30 160.7(3)
C24 Zr2 C26 C30 138.8(3)
Cl2 Zr2 C26 C30 53.6(3)
C29 Zr2 C26 C30 -36.5(3)
C28 Zr2 C26 C30 -77.0(3)
C25 Zr2 C26 C30 -179.1(3)
B2 Zr2 C26 C30 -53.8(4)
C21 Zr2 C26 C27 -58.3(3)
C23 Zr2 C26 C27 -112.6(3)
C22 Zr2 C26 C27 -85.4(3)
C24 Zr2 C26 C27 -107.3(3)
Cl2 Zr2 C26 C27 167.5(2)
C30 Zr2 C26 C27 113.9(4)
C29 Zr2 C26 C27 77.4(3)
C28 Zr2 C26 C27 36.9(2)
C25 Zr2 C26 C27 -65.2(3)
B2 Zr2 C26 C27 60.1(3)
C30 C26 C27 C28 1.3(5)
Zr2 C26 C27 C28 -67.3(3)
C30 C26 C27 Zr2 68.5(3)
C26 Zr2 C27 C28 114.9(4)
C21 Zr2 C27 C28 -123.2(3)
C23 Zr2 C27 C28 -170.0(3)
C22 Zr2 C27 C28 -156.3(3)
C24 Zr2 C27 C28 -142.4(3)
Cl2 Zr2 C27 C28 99.2(3)
C30 Zr2 C27 C28 77.3(3)
C29 Zr2 C27 C28 36.9(2)
C25 Zr2 C27 C28 -113.0(3)
B2 Zr2 C27 C28 -24.1(3)
C21 Zr2 C27 C26 122.0(3)
C23 Zr2 C27 C26 75.1(3)
C22 Zr2 C27 C26 88.9(3)
C24 Zr2 C27 C26 102.7(3)
Cl2 Zr2 C27 C26 -15.7(3)
C30 Zr2 C27 C26 -37.6(2)
C29 Zr2 C27 C26 -78.0(3)
C28 Zr2 C27 C26 -114.9(4)
C25 Zr2 C27 C26 132.1(3)
B2 Zr2 C27 C26 -139.0(2)
C26 C27 C28 C29 0.3(5)
Zr2 C27 C28 C29 -65.6(3)
C26 C27 C28 Zr2 65.8(3)
C26 Zr2 C28 C27 -37.5(3)
C21 Zr2 C28 C27 57.2(3)
C23 Zr2 C28 C27 15.0(4)
C22 Zr2 C28 C27 24.8(3)
C24 Zr2 C28 C27 72.9(4)
Cl2 Zr2 C28 C27 -105.0(3)
C30 Zr2 C28 C27 -78.2(3)
C29 Zr2 C28 C27 -115.6(4)
C25 Zr2 C28 C27 83.0(3)
B2 Zr2 C28 C27 158.2(3)
C26 Zr2 C28 C29 78.1(3)
C21 Zr2 C28 C29 172.8(3)
C27 Zr2 C28 C29 115.6(4)
C23 Zr2 C28 C29 130.5(3)
C22 Zr2 C28 C29 140.4(2)
C24 Zr2 C28 C29 -171.5(3)
Cl2 Zr2 C28 C29 10.6(2)
C30 Zr2 C28 C29 37.4(2)
C25 Zr2 C28 C29 -161.4(2)
B2 Zr2 C28 C29 -86.2(2)
C27 C28 C29 C30 -1.7(5)
Zr2 C28 C29 C30 -66.6(3)
C27 C28 C29 Zr2 64.9(3)
C26 Zr2 C29 C30 36.7(3)
C21 Zr2 C29 C30 104.7(4)
C27 Zr2 C29 C30 77.6(3)
C23 Zr2 C29 C30 16.2(5)
C22 Zr2 C29 C30 60.0(4)
C24 Zr2 C29 C30 -107.4(19)
Cl2 Zr2 C29 C30 -57.1(3)
C28 Zr2 C29 C30 114.3(4)
C25 Zr2 C29 C30 147.9(4)
B2 Zr2 C29 C30 -155.1(3)
C26 Zr2 C29 C28 -77.6(3)
C21 Zr2 C29 C28 -9.6(3)
C27 Zr2 C29 C28 -36.6(2)
C23 Zr2 C29 C28 -98.0(4)
C22 Zr2 C29 C28 -54.2(3)
C24 Zr2 C29 C28 138.3(19)
Cl2 Zr2 C29 C28 -171.3(2)
C30 Zr2 C29 C28 -114.3(4)
C25 Zr2 C29 C28 33.7(4)
B2 Zr2 C29 C28 90.6(2)
C27 C26 C30 C29 -2.3(5)
Zr2 C26 C30 C29 65.4(3)
C27 C26 C30 Zr2 -67.7(3)
C28 C29 C30 C26 2.5(5)
Zr2 C29 C30 C26 -64.2(3)
C28 C29 C30 Zr2 66.7(3)
C21 Zr2 C30 C26 10.3(4)
C27 Zr2 C30 C26 37.9(3)
C23 Zr2 C30 C26 -55.2(3)
C22 Zr2 C30 C26 -20.5(3)
C24 Zr2 C30 C26 -75.3(5)
Cl2 Zr2 C30 C26 -124.1(3)
C29 Zr2 C30 C26 115.9(4)
C28 Zr2 C30 C26 78.3(3)
C25 Zr2 C30 C26 2.5(8)
B2 Zr2 C30 C26 143.0(3)
C26 Zr2 C30 C29 -115.9(4)
C21 Zr2 C30 C29 -105.6(3)
C27 Zr2 C30 C29 -77.9(3)
C23 Zr2 C30 C29 -171.0(3)
C22 Zr2 C30 C29 -136.4(3)
C24 Zr2 C30 C29 168.8(3)
Cl2 Zr2 C30 C29 120.0(3)
C28 Zr2 C30 C29 -37.5(2)
C25 Zr2 C30 C29 -113.4(7)
B2 Zr2 C30 C29 27.1(3)
